data_7250789
loop_
_publ_author_name
'Khaled, Rabaa M.'
'Radacki, Krzysztof'
'Mostafa, Gamal A. E.'
'Ali, Essam A.'
'Shehab, Ola R.'
'Mansour, Ahmed M.'

_publ_section_title
;
 Light-mediated CO release from a tricarbonyl manganese(i) complex with a
 bidentate quinoxaline ligand
;
_journal_issue 35
_journal_name_full 'RSC Advances'
_journal_page_first 28642
_journal_page_last 28650
_journal_paper_doi 10.1039/D5RA03678J
_journal_volume 15
_journal_year 2025
_chemical_formula_moiety 'C16 H9 Br Mn N3 O3'
_chemical_formula_sum 'C16 H9 Br Mn N3 O3'
_chemical_formula_weight 426.11
_space_group_crystal_system monoclinic
_space_group_IT_number 14
_space_group_name_Hall '-P 2ybc'
_space_group_name_H-M_alt 'P 1 21/c 1'
_atom_sites_solution_hydrogens geom
_atom_sites_solution_primary dual
_atom_sites_solution_secondary difmap
_audit_creation_date 2025-07-14
_audit_creation_method 'CIF-fill 1.6h (K.Radacki, 2005-25)'
_audit_update_record
;
2025-07-15 deposited with the CCDC.	2025-08-04 downloaded from the CCDC.
;
_cell_angle_alpha 90
_cell_angle_beta 102.285(9)
_cell_angle_gamma 90
_cell_formula_units_Z 4
_cell_length_a 15.124(2)
_cell_length_b 14.3822(13)
_cell_length_c 7.1663(7)
_cell_measurement_reflns_used 7573
_cell_measurement_temperature 100(2)
_cell_measurement_theta_max 73.9130
_cell_measurement_theta_min 4.2240
_cell_volume 1523.1(3)
_computing_cell_refinement 'CrysAlisPro 1.171.43.128a (Rigaku OD, 2024)'
_computing_data_collection
;
 CrysAlisPro system (CCD 43.128a 64-bit (release 20-06-2024))
;
_computing_data_reduction 'CrysAlisPro 1.171.43.128a (Rigaku OD, 2024)'
_computing_molecular_graphics 'ShelXLe (Huebschle et all, 2011)'
_computing_publication_material 'SHELXL-2019/2 (Sheldrick, 2019)'
_computing_structure_refinement 'SHELXL-2019/2 (Sheldrick, 2019)'
_computing_structure_solution 'SHELXT 2014/5 (Sheldrick, 2014)'
_diffrn_ambient_environment N~2~
_diffrn_ambient_temperature 100(2)
_diffrn_detector HPA
_diffrn_detector_area_resol_mean 10.0
_diffrn_detector_type 'HyPix Arc150'
_diffrn_measured_fraction_theta_full 1.000
_diffrn_measured_fraction_theta_max 0.977
_diffrn_measurement_details
;
 
 List of Runs (angles in degrees, time in seconds):
 --------------------------------------------------------------------------
  1  \w   -106.00 -58.00   0.50    0.10    --  -54.00 -25.00 109.12   96
  2  \w   -131.00 -65.00   0.50    0.10    --  -79.50 -19.00 111.04  132
  3  \w   -132.00 -85.00   0.50    0.10    --  -79.50 -26.00  24.03   94
  4  \w   -122.00 -58.00   0.50    0.10    --  -70.00 -21.00 -10.42  128
  5  \w   -131.00 -67.00   0.50    0.10    --  -79.50 -20.00-158.53  128
  6  \w     81.00 127.00   0.50    0.10    --   84.75  15.00 -30.00   92
  7  \w   -132.00 -83.00   0.50    0.10    --  -79.50 -25.00 -42.20   98
  8  \w   -132.00 -85.00   0.50    0.10    --  -79.50 -26.00  98.70   94
  9  \w     24.00  99.00   0.50    0.10    --   71.28-126.00-180.00  150
 10  \w     32.00  92.00   0.50    0.10    --   77.02-112.00-180.00  120
 11  \w     16.00  66.00   0.50    0.10    --   58.56 -95.00 -90.00  100
 12  \w   -132.00 -81.00   0.50    0.10    --  -79.50 -24.00 -93.59  102
 13  \w   -106.00 -55.00   0.50    0.10    --  -54.00 -24.00 -37.16  102
 14  \w   -132.00 -86.00   0.50    0.10    --  -79.50 -27.00  47.87   92
 15  \w     49.00 135.00   0.50    0.10    --   84.75  15.00 -60.00  172
 16  \w     49.00 135.00   0.50    0.10    --   84.75  15.00 -90.00  172
 17  \w   -132.00 -83.00   0.50    0.10    --  -79.50 -25.00  65.84   98
 18  \w   -132.00 -83.00   0.50    0.10    --  -79.50 -25.00 149.61   98
 19  \w   -131.00 -67.00   0.50    0.10    --  -79.50 -20.00  26.25  128
 20  \w     20.00  86.00   0.50    0.10    --   58.56-126.00 120.00  132
 21  \w     39.00  93.00   0.50    0.10    --   84.75-112.00 -30.00  108
 22  \w     45.00  91.00   0.50    0.10    --   84.75-112.00 -60.00   92
 23  \w     42.00  92.00   0.50    0.10    --   84.75 -95.00  30.00  100
 24  \w     39.00  84.00   0.50    0.10    --   84.75-112.00   0.00   90
 25  \w     16.00  66.00   0.50    0.10    --   58.56 -95.00-120.00  100
 26  \w     42.00  92.00   0.50    0.10    --   84.75 -95.00  60.00  100
 27  \w    -97.00 -22.00   0.50    0.10    --  -69.63 126.00   0.00  150
 28  \w    -92.00 -31.00   0.50    0.10    --  -76.40 112.00  30.00  122
 29  \w     42.00  92.00   0.50    0.10    --   84.75 -95.00 150.00  100
 30  \w     42.00  92.00   0.50    0.10    --   84.75 -95.00 120.00  100
 31  \w     49.00 135.00   0.50    0.10    --   84.75  15.00  60.00  172
 32  \w    -97.00 -22.00   0.50    0.10    --  -69.63 126.00  30.00  150
 33  \w    -92.00 -31.00   0.50    0.10    --  -76.40 112.00  60.00  122
 34  \w    -92.00 -31.00   0.50    0.10    --  -76.40 112.00   0.00  122
 35  \w     49.00 135.00   0.50    0.10    --   84.75  15.00   0.00  172
 36  \w     24.00  99.00   0.50    0.10    --   71.28-126.00 -60.00  150
 37  \w     42.00  92.00   0.50    0.10    --   84.75 -95.00  90.00  100
 38  \w    -88.00 -14.00   0.50    0.10    --  -60.21 126.00  90.00  148
 39  \w    -92.00 -31.00   0.50    0.10    --  -76.40 112.00-180.00  122
;
_diffrn_measurement_device 'four-circle diffractometer'
_diffrn_measurement_device_type 'Rigaku XtaLAB Synergy-R'
_diffrn_measurement_method '\w scans'
_diffrn_orient_matrix_type
;
 CrysAlisPro convention (1999,Acta A55,543-557)
;
_diffrn_orient_matrix_UB_11 -0.1031001000
_diffrn_orient_matrix_UB_12 0.0064005000
_diffrn_orient_matrix_UB_13 -0.0765808000
_diffrn_orient_matrix_UB_21 -0.0123540000
_diffrn_orient_matrix_UB_22 -0.0942474000
_diffrn_orient_matrix_UB_23 0.0930416000
_diffrn_orient_matrix_UB_31 -0.0099312000
_diffrn_orient_matrix_UB_32 0.0503413000
_diffrn_orient_matrix_UB_33 0.1837939000
_diffrn_radiation_monochromator 'multi-layer mirror'
_diffrn_radiation_probe x-ray
_diffrn_radiation_type CuK\a
_diffrn_radiation_wavelength 1.54184
_diffrn_radiation_xray_symbol K-L~2,3~
_diffrn_reflns_av_R_equivalents 0.0703
_diffrn_reflns_av_unetI/netI 0.0100
_diffrn_reflns_Laue_measured_fraction_full 1.000
_diffrn_reflns_Laue_measured_fraction_max 0.977
_diffrn_reflns_limit_h_max 18
_diffrn_reflns_limit_h_min -18
_diffrn_reflns_limit_k_max 18
_diffrn_reflns_limit_k_min -17
_diffrn_reflns_limit_l_max 8
_diffrn_reflns_limit_l_min -7
_diffrn_reflns_number 7082
_diffrn_reflns_point_group_measured_fraction_full 1.000
_diffrn_reflns_point_group_measured_fraction_max 0.977
_diffrn_reflns_theta_full 67.684
_diffrn_reflns_theta_max 75.390
_diffrn_reflns_theta_min 2.990
_diffrn_source 'rotating-anode X-ray tube'
_diffrn_source_type 'PhotonJet-R X-ray Source'
_exptl_absorpt_coefficient_mu 10.314
_exptl_absorpt_correction_T_max 0.54581
_exptl_absorpt_correction_T_min 0.50626
_exptl_absorpt_correction_type sphere
_exptl_absorpt_process_details
;
 CrysAlisPro 1.171.43.128a (Rigaku Oxford Diffraction, 2024) Spherical 
 absorption correction using equivalent radius and absorption coefficient. 
 Empirical absorption correction using spherical harmonics, implemented in 
 SCALE3 ABSPACK scaling algorithm.
;
_exptl_crystal_colour 'clear orange'
_exptl_crystal_density_diffrn 1.858
_exptl_crystal_description plate
_exptl_crystal_F_000 840
_exptl_crystal_preparation
;
 Crystals were grown at RT from saturated solution in aceton and diethyl 
 ether. For data collection the crystal was immersed in a film of 
 perfluoropolyether oil, mounted on a polyimide loop and transferred to 
 stream of cold nitrogen (Oxford Cryostream 800).
;
_exptl_crystal_size_max 0.290
_exptl_crystal_size_mid 0.147
_exptl_crystal_size_min 0.015
_exptl_crystal_size_rad 0.045
_refine_diff_density_max 1.519
_refine_diff_density_min -1.448
_refine_diff_density_rms 0.159
_refine_ls_extinction_method none
_refine_ls_goodness_of_fit_ref 1.138
_refine_ls_hydrogen_treatment constr
_refine_ls_matrix_type full
_refine_ls_number_parameters 218
_refine_ls_number_reflns 7082
_refine_ls_number_restraints 0
_refine_ls_restrained_S_all 1.138
_refine_ls_R_factor_all 0.0542
_refine_ls_R_factor_gt 0.0495
_refine_ls_shift/su_max 0.001
_refine_ls_shift/su_mean 0.000
_refine_ls_structure_factor_coef Fsqd
_refine_ls_weighting_details
;
 w=1/[\s^2^(Fo^2^)+(0.0857P)^2^+1.6652P] where P=(Fo^2^+2Fc^2^)/3
;
_refine_ls_weighting_scheme calc
_refine_ls_wR_factor_gt 0.1555
_refine_ls_wR_factor_ref 0.1593
_reflns_Friedel_coverage 0.000
_reflns_number_gt 6084
_reflns_number_total 7082
_reflns_threshold_expression 'I > 2\s(I)'
_twin_dimensionality triperiodic
_twin_formation_mechanism gt
_twin_morphology polysynthetic
_twin_special_details
;
 
 Component 2 rotated by 11.4518\% 
 around [0.49 -0.05 -0.87] (reciprocal) or [0.03 -0.01 -1.00] (direct)
;
_cod_data_source_file d5ra03678j2.cif
_cod_data_source_block KR1169_AhMa_twin1_hklf5
_cod_original_sg_symbol_H-M 'P 21/c'
_cod_database_code 7250789
_shelx_shelxl_version_number 2019/3
_shelx_space_group_comment
;
 The symmetry employed for this shelxl refinement is uniquely defined by the 
 following loop, which should always be used as a source of symmetry 
 information in preference to the above space-group names. They are only 
 intended as comments.
;
_shelx_estimated_absorpt_t_min 0.154
_shelx_estimated_absorpt_t_max 0.861

loop_
_space_group_symop_operation_xyz
'x, y, z'
'-x, y+1/2, -z+1/2'
'-x, -y, -z'
'x, -y-1/2, z-1/2'

loop_
_atom_site_label
_atom_site_type_symbol
_atom_site_fract_x
_atom_site_fract_y
_atom_site_fract_z
_atom_site_U_iso_or_equiv
_atom_site_adp_type
_atom_site_occupancy
_atom_site_site_symmetry_order
_atom_site_calc_flag
_atom_site_refinement_flags_posn
_atom_site_refinement_flags_adp
_atom_site_refinement_flags_occupancy
_atom_site_disorder_assembly
_atom_site_disorder_group
Mn1_1 Mn 0.20778(5) 0.56125(4) 0.44962(10) 0.0199(2) Uani 1 1 d . . . . .
Br1_1 Br 0.32082(3) 0.55975(3) 0.76504(7) 0.0272(2) Uani 1 1 d . . . . .
C1_1 C 0.1237(3) 0.5630(3) 0.2274(7) 0.0232(9) Uani 1 1 d . . . . .
O1_1 O 0.0689(2) 0.5667(2) 0.0917(5) 0.0289(7) Uani 1 1 d . . . . .
C2_1 C 0.1237(3) 0.5339(3) 0.5877(6) 0.0244(9) Uani 1 1 d . . . . .
O2_1 O 0.0707(2) 0.5248(2) 0.6797(5) 0.0294(7) Uani 1 1 d . . . . .
C3_1 C 0.1796(3) 0.6805(3) 0.4848(7) 0.0277(9) Uani 1 1 d . . . . .
O3_1 O 0.1564(2) 0.7555(2) 0.5038(5) 0.0369(8) Uani 1 1 d . . . . .
N1_6 N 0.3154(2) 0.5927(3) 0.3339(5) 0.0231(7) Uani 1 1 d . . . . .
C2_6 C 0.3703(3) 0.5205(3) 0.3148(6) 0.0236(9) Uani 1 1 d . . . . .
C3_6 C 0.4520(3) 0.5331(4) 0.2590(7) 0.0288(9) Uani 1 1 d . . . . .
H3_6 H 0.489026 0.481125 0.246228 0.035 Uiso 1 1 calc R U . . .
C4_6 C 0.4788(3) 0.6219(4) 0.2223(7) 0.0328(10) Uani 1 1 d . . . . .
H4_6 H 0.534551 0.632171 0.184505 0.039 Uiso 1 1 calc R U . . .
C5_6 C 0.4226(3) 0.6953(3) 0.2419(7) 0.0316(10) Uani 1 1 d . . . . .
H5_6 H 0.439259 0.757048 0.217109 0.038 Uiso 1 1 calc R U . . .
C6_6 C 0.3424(3) 0.6789(3) 0.2974(7) 0.0291(9) Uani 1 1 d . . . . .
H6_6 H 0.304670 0.730230 0.310608 0.035 Uiso 1 1 calc R U . . .
N1_7 N 0.2528(3) 0.4291(2) 0.3962(5) 0.0199(7) Uani 1 1 d . . . . .
C2_7 C 0.3340(3) 0.4294(3) 0.3521(6) 0.0229(9) Uani 1 1 d . . . . .
C3_7 C 0.3822(3) 0.3457(3) 0.3415(6) 0.0278(9) Uani 1 1 d . . . . .
H3_7 H 0.440619 0.349630 0.312920 0.033 Uiso 1 1 calc R U . . .
N4_7 N 0.3507(3) 0.2637(3) 0.3688(5) 0.0278(8) Uani 1 1 d . . . . .
C5_7 C 0.2649(3) 0.2604(3) 0.3996(6) 0.0241(9) Uani 1 1 d . . . . .
C6_7 C 0.2139(3) 0.3433(3) 0.4107(6) 0.0213(8) Uani 1 1 d . . . . .
C7_7 C 0.1234(3) 0.3348(3) 0.4296(6) 0.0244(9) Uani 1 1 d . . . . .
H7_7 H 0.087743 0.388897 0.432372 0.029 Uiso 1 1 calc R U . . .
C8_7 C 0.0868(3) 0.2485(3) 0.4442(6) 0.0269(9) Uani 1 1 d . . . . .
H8_7 H 0.025728 0.243486 0.457122 0.032 Uiso 1 1 calc R U . . .
C9_7 C 0.1385(3) 0.1667(3) 0.4401(6) 0.0284(9) Uani 1 1 d . . . . .
H9_7 H 0.112683 0.107588 0.454318 0.034 Uiso 1 1 calc R U . . .
C10_7 C 0.2250(3) 0.1725(3) 0.4160(6) 0.0271(9) Uani 1 1 d . . . . .
H10_7 H 0.258893 0.117423 0.410125 0.033 Uiso 1 1 calc R U . . .

loop_
_atom_site_aniso_label
_atom_site_aniso_U_11
_atom_site_aniso_U_22
_atom_site_aniso_U_33
_atom_site_aniso_U_23
_atom_site_aniso_U_13
_atom_site_aniso_U_12
Mn1_1 0.0204(4) 0.0161(4) 0.0238(4) -0.0009(2) 0.0060(3) 0.0006(2)
Br1_1 0.0284(3) 0.0240(3) 0.0281(3) -0.00112(15) 0.0037(2) 0.00009(15)
C1_1 0.025(2) 0.015(2) 0.033(2) -0.0002(15) 0.015(2) -0.0004(14)
O1_1 0.0299(17) 0.0277(17) 0.0283(17) 0.0013(12) 0.0045(15) -0.0029(12)
C2_1 0.026(2) 0.0172(19) 0.029(2) -0.0033(16) 0.0039(17) 0.0030(16)
O2_1 0.0298(16) 0.0299(17) 0.0316(16) -0.0019(13) 0.0139(14) 0.0008(13)
C3_1 0.024(2) 0.028(2) 0.030(2) -0.0006(18) 0.0047(17) -0.0033(17)
O3_1 0.0403(19) 0.0197(16) 0.050(2) -0.0072(15) 0.0082(16) 0.0047(13)
N1_6 0.0239(17) 0.0195(18) 0.0253(17) 0.0008(14) 0.0044(14) -0.0019(14)
C2_6 0.022(2) 0.025(2) 0.023(2) 0.0009(16) 0.0039(16) -0.0021(17)
C3_6 0.021(2) 0.035(2) 0.030(2) 0.0004(19) 0.0067(17) 0.0002(18)
C4_6 0.025(2) 0.042(3) 0.032(2) 0.004(2) 0.0079(18) -0.0092(19)
C5_6 0.031(2) 0.029(2) 0.034(2) 0.0067(19) 0.0044(19) -0.0098(19)
C6_6 0.030(2) 0.024(2) 0.031(2) 0.0041(18) 0.0029(18) -0.0042(18)
N1_7 0.0220(17) 0.0175(16) 0.0208(17) 0.0004(12) 0.0054(13) 0.0017(13)
C2_7 0.022(2) 0.023(2) 0.023(2) -0.0002(16) 0.0042(17) 0.0019(16)
C3_7 0.025(2) 0.027(2) 0.032(2) -0.0018(18) 0.0082(18) 0.0053(18)
N4_7 0.0297(19) 0.0232(19) 0.0310(19) 0.0003(15) 0.0076(15) 0.0064(15)
C5_7 0.030(2) 0.020(2) 0.0223(19) -0.0019(15) 0.0052(16) 0.0041(17)
C6_7 0.028(2) 0.0155(19) 0.0215(18) 0.0017(15) 0.0068(16) 0.0013(16)
C7_7 0.028(2) 0.020(2) 0.026(2) -0.0020(16) 0.0089(17) -0.0009(17)
C8_7 0.033(2) 0.024(2) 0.026(2) -0.0026(17) 0.0113(18) -0.0060(18)
C9_7 0.042(3) 0.018(2) 0.025(2) -0.0009(16) 0.0072(18) -0.0050(18)
C10_7 0.037(2) 0.019(2) 0.025(2) -0.0003(16) 0.0064(18) 0.0019(17)

loop_
_atom_type_symbol
_atom_type_description
_atom_type_scat_dispersion_real
_atom_type_scat_dispersion_imag
_atom_type_scat_source
C C 0.0181 0.0091 'International Tables Vol C Tables 4.2.6.8 and 6.1.1.4'
H H 0.0000 0.0000 'International Tables Vol C Tables 4.2.6.8 and 6.1.1.4'
N N 0.0311 0.0180 'International Tables Vol C Tables 4.2.6.8 and 6.1.1.4'
O O 0.0492 0.0322 'International Tables Vol C Tables 4.2.6.8 and 6.1.1.4'
Br Br -0.6763 1.2805 'International Tables Vol C Tables 4.2.6.8 and 6.1.1.4'
Mn Mn -0.5299 2.8052 'International Tables Vol C Tables 4.2.6.8 and 6.1.1.4'

loop_
_exptl_crystal_face_index_h
_exptl_crystal_face_index_k
_exptl_crystal_face_index_l
_exptl_crystal_face_perp_dist
-1 0 0 0.0138
1 0 0 0.0010
-1 -1 1 0.0639
1 1 -1 0.0763
-1 1 1 0.0584
1 -1 -1 0.0814
-1 0 -1 0.0754

loop_
_geom_angle_atom_site_label_1
_geom_angle_atom_site_label_2
_geom_angle_atom_site_label_3
_geom_angle
_geom_angle_site_symmetry_1
_geom_angle_site_symmetry_3
_geom_angle_publ_flag
C3_1 Mn1_1 C2_1 85.2(2) . . ?
C3_1 Mn1_1 C1_1 88.10(19) . . ?
C2_1 Mn1_1 C1_1 92.3(2) . . ?
C3_1 Mn1_1 N1_6 94.51(18) . . ?
C2_1 Mn1_1 N1_6 171.28(18) . . ?
C1_1 Mn1_1 N1_6 96.40(17) . . ?
C3_1 Mn1_1 N1_7 173.35(18) . . ?
C2_1 Mn1_1 N1_7 101.36(17) . . ?
C1_1 Mn1_1 N1_7 92.71(16) . . ?
N1_6 Mn1_1 N1_7 78.84(14) . . ?
C3_1 Mn1_1 Br1_1 91.03(15) . . ?
C2_1 Mn1_1 Br1_1 85.96(14) . . ?
C1_1 Mn1_1 Br1_1 178.11(14) . . ?
N1_6 Mn1_1 Br1_1 85.34(11) . . ?
N1_7 Mn1_1 Br1_1 88.35(10) . . ?
O1_1 C1_1 Mn1_1 177.1(4) . . ?
O2_1 C2_1 Mn1_1 173.8(4) . . ?
O3_1 C3_1 Mn1_1 176.1(4) . . ?
C6_6 N1_6 C2_6 117.9(4) . . ?
C6_6 N1_6 Mn1_1 126.0(3) . . ?
C2_6 N1_6 Mn1_1 115.6(3) . . ?
N1_6 C2_6 C3_6 122.1(4) . . ?
N1_6 C2_6 C2_7 113.9(4) . . ?
C3_6 C2_6 C2_7 124.0(4) . . ?
C4_6 C3_6 C2_6 119.4(5) . . ?
C4_6 C3_6 H3_6 120.3 . . ?
C2_6 C3_6 H3_6 120.3 . . ?
C5_6 C4_6 C3_6 118.3(4) . . ?
C5_6 C4_6 H4_6 120.8 . . ?
C3_6 C4_6 H4_6 120.8 . . ?
C6_6 C5_6 C4_6 119.9(4) . . ?
C6_6 C5_6 H5_6 120.1 . . ?
C4_6 C5_6 H5_6 120.1 . . ?
N1_6 C6_6 C5_6 122.5(4) . . ?
N1_6 C6_6 H6_6 118.8 . . ?
C5_6 C6_6 H6_6 118.8 . . ?
C2_7 N1_7 C6_7 116.8(4) . . ?
C2_7 N1_7 Mn1_1 113.2(3) . . ?
C6_7 N1_7 Mn1_1 129.9(3) . . ?
N1_7 C2_7 C3_7 121.4(4) . . ?
N1_7 C2_7 C2_6 116.5(4) . . ?
C3_7 C2_7 C2_6 122.1(4) . . ?
N4_7 C3_7 C2_7 123.5(4) . . ?
N4_7 C3_7 H3_7 118.3 . . ?
C2_7 C3_7 H3_7 118.3 . . ?
C3_7 N4_7 C5_7 116.6(4) . . ?
N4_7 C5_7 C10_7 118.8(4) . . ?
N4_7 C5_7 C6_7 121.6(4) . . ?
C10_7 C5_7 C6_7 119.6(4) . . ?
N1_7 C6_7 C7_7 121.5(4) . . ?
N1_7 C6_7 C5_7 119.8(4) . . ?
C7_7 C6_7 C5_7 118.6(4) . . ?
C8_7 C7_7 C6_7 120.1(4) . . ?
C8_7 C7_7 H7_7 119.9 . . ?
C6_7 C7_7 H7_7 119.9 . . ?
C7_7 C8_7 C9_7 121.0(4) . . ?
C7_7 C8_7 H8_7 119.5 . . ?
C9_7 C8_7 H8_7 119.5 . . ?
C10_7 C9_7 C8_7 120.2(4) . . ?
C10_7 C9_7 H9_7 119.9 . . ?
C8_7 C9_7 H9_7 119.9 . . ?
C9_7 C10_7 C5_7 120.3(4) . . ?
C9_7 C10_7 H10_7 119.8 . . ?
C5_7 C10_7 H10_7 119.8 . . ?

loop_
_geom_bond_atom_site_label_1
_geom_bond_atom_site_label_2
_geom_bond_distance
_geom_bond_site_symmetry_2
_geom_bond_publ_flag
Mn1_1 C3_1 1.798(5) . ?
Mn1_1 C2_1 1.813(5) . ?
Mn1_1 C1_1 1.815(5) . ?
Mn1_1 N1_6 2.028(4) . ?
Mn1_1 N1_7 2.082(4) . ?
Mn1_1 Br1_1 2.5275(9) . ?
C1_1 O1_1 1.137(6) . ?
C2_1 O2_1 1.148(6) . ?
C3_1 O3_1 1.152(6) . ?
N1_6 C6_6 1.348(6) . ?
N1_6 C2_6 1.356(6) . ?
C2_6 C3_6 1.388(6) . ?
C2_6 C2_7 1.466(6) . ?
C3_6 C4_6 1.383(7) . ?
C3_6 H3_6 0.9500 . ?
C4_6 C5_6 1.382(7) . ?
C4_6 H4_6 0.9500 . ?
C5_6 C6_6 1.374(7) . ?
C5_6 H5_6 0.9500 . ?
C6_6 H6_6 0.9500 . ?
N1_7 C2_7 1.331(6) . ?
N1_7 C6_7 1.381(5) . ?
C2_7 C3_7 1.418(6) . ?
C3_7 N4_7 1.303(6) . ?
C3_7 H3_7 0.9500 . ?
N4_7 C5_7 1.362(6) . ?
C5_7 C10_7 1.416(6) . ?
C5_7 C6_7 1.430(6) . ?
C6_7 C7_7 1.409(6) . ?
C7_7 C8_7 1.373(6) . ?
C7_7 H7_7 0.9500 . ?
C8_7 C9_7 1.417(6) . ?
C8_7 H8_7 0.9500 . ?
C9_7 C10_7 1.357(7) . ?
C9_7 H9_7 0.9500 . ?
C10_7 H10_7 0.9500 . ?

loop_
_geom_torsion_atom_site_label_1
_geom_torsion_atom_site_label_2
_geom_torsion_atom_site_label_3
_geom_torsion_atom_site_label_4
_geom_torsion
_geom_torsion_site_symmetry_1
_geom_torsion_site_symmetry_2
_geom_torsion_site_symmetry_3
_geom_torsion_site_symmetry_4
_geom_torsion_publ_flag
C6_6 N1_6 C2_6 C3_6 -0.2(6) . . . . ?
Mn1_1 N1_6 C2_6 C3_6 -172.3(3) . . . . ?
C6_6 N1_6 C2_6 C2_7 -178.3(4) . . . . ?
Mn1_1 N1_6 C2_6 C2_7 9.6(5) . . . . ?
N1_6 C2_6 C3_6 C4_6 0.3(7) . . . . ?
C2_7 C2_6 C3_6 C4_6 178.2(4) . . . . ?
C2_6 C3_6 C4_6 C5_6 -0.3(7) . . . . ?
C3_6 C4_6 C5_6 C6_6 0.2(7) . . . . ?
C2_6 N1_6 C6_6 C5_6 0.2(7) . . . . ?
Mn1_1 N1_6 C6_6 C5_6 171.4(4) . . . . ?
C4_6 C5_6 C6_6 N1_6 -0.2(7) . . . . ?
C6_7 N1_7 C2_7 C3_7 -6.7(6) . . . . ?
Mn1_1 N1_7 C2_7 C3_7 169.6(3) . . . . ?
C6_7 N1_7 C2_7 C2_6 173.1(4) . . . . ?
Mn1_1 N1_7 C2_7 C2_6 -10.6(5) . . . . ?
N1_6 C2_6 C2_7 N1_7 1.0(6) . . . . ?
C3_6 C2_6 C2_7 N1_7 -177.1(4) . . . . ?
N1_6 C2_6 C2_7 C3_7 -179.2(4) . . . . ?
C3_6 C2_6 C2_7 C3_7 2.7(7) . . . . ?
N1_7 C2_7 C3_7 N4_7 1.7(7) . . . . ?
C2_6 C2_7 C3_7 N4_7 -178.1(4) . . . . ?
C2_7 C3_7 N4_7 C5_7 3.3(6) . . . . ?
C3_7 N4_7 C5_7 C10_7 175.4(4) . . . . ?
C3_7 N4_7 C5_7 C6_7 -3.0(6) . . . . ?
C2_7 N1_7 C6_7 C7_7 -170.9(4) . . . . ?
Mn1_1 N1_7 C6_7 C7_7 13.5(6) . . . . ?
C2_7 N1_7 C6_7 C5_7 6.9(6) . . . . ?
Mn1_1 N1_7 C6_7 C5_7 -168.8(3) . . . . ?
N4_7 C5_7 C6_7 N1_7 -2.1(6) . . . . ?
C10_7 C5_7 C6_7 N1_7 179.5(4) . . . . ?
N4_7 C5_7 C6_7 C7_7 175.7(4) . . . . ?
C10_7 C5_7 C6_7 C7_7 -2.7(6) . . . . ?
N1_7 C6_7 C7_7 C8_7 -179.9(4) . . . . ?
C5_7 C6_7 C7_7 C8_7 2.4(6) . . . . ?
C6_7 C7_7 C8_7 C9_7 -0.1(6) . . . . ?
C7_7 C8_7 C9_7 C10_7 -2.0(7) . . . . ?
C8_7 C9_7 C10_7 C5_7 1.6(7) . . . . ?
N4_7 C5_7 C10_7 C9_7 -177.7(4) . . . . ?
C6_7 C5_7 C10_7 C9_7 0.7(6) . . . . ?

loop_
_twin_individual_id
_twin_individual_mass_fraction_refined
_oxdiff_twin_reflns_isolated
_oxdiff_twin_reflns_overlapped
_twin_individual_twin_lattice_type
_twin_individual_twin_matrix_11
_twin_individual_twin_matrix_12
_twin_individual_twin_matrix_13
_twin_individual_twin_matrix_21
_twin_individual_twin_matrix_22
_twin_individual_twin_matrix_23
_twin_individual_twin_matrix_31
_twin_individual_twin_matrix_32
_twin_individual_twin_matrix_33
1 0.9319 25675 3474 ref 1.0000 0.0000 0.0000 0.0000 1.0000 0.0000 0.0000 0.0000 1.0000
2 0.0681 26062 3474 nmt 0.9786 0.2007 -0.0267 -0.1930 0.9810 -0.1064 0.0020 0.0058 1.0023
